data_2236184
loop_
_publ_author_name
'Lin, Hong-Yi'
'Chang, Che-Wei'
'Tsai, Hsing-Yang'
'Luo, Ming-Hui'
'Chen, Kew-Yu'

_publ_section_title
;
 3-Oxo-2,3-dihydro-1<i>H</i>-inden-4-yl acetate
;
_journal_coeditor_code FF2083
_journal_issue 11
_journal_name_full 'Acta Crystallographica Section E'
_journal_page_first o3075
_journal_page_last o3076
_journal_paper_doi 10.1107/S1600536812041293
_journal_volume 68
_journal_year 2012
_chemical_formula_iupac 'C11 H10 O3'
_chemical_formula_moiety 'C11 H10 O3'
_chemical_formula_sum 'C11 H10 O3'
_chemical_formula_weight 190.19
_chemical_name_systematic
;
3-Oxo-2,3-dihydro-1<i>H</i>-inden-4-yl acetate
;
_space_group_IT_number 61
_symmetry_cell_setting orthorhombic
_symmetry_space_group_name_Hall '-P 2ac 2ab'
_symmetry_space_group_name_H-M 'P b c a'
_atom_sites_solution_hydrogens geom
_atom_sites_solution_primary direct
_atom_sites_solution_secondary difmap
_audit_creation_method SHELXL-97
_cell_angle_alpha 90.00
_cell_angle_beta 90.00
_cell_angle_gamma 90.00
_cell_formula_units_Z 8
_cell_length_a 9.8514(10)
_cell_length_b 8.9757(7)
_cell_length_c 21.917(3)
_cell_measurement_reflns_used 2935
_cell_measurement_temperature 297(2)
_cell_measurement_theta_max 29.1936
_cell_measurement_theta_min 3.0640
_cell_volume 1938.0(4)
_computing_cell_refinement 'SAINT (Bruker, 2001)'
_computing_data_collection 'SMART (Bruker, 2001)'
_computing_data_reduction 'SAINT (Bruker, 2001)'
_computing_molecular_graphics 'ORTEP-3 for Windows (Farrugia, 1997)'
_computing_publication_material 'WinGX publication routines (Farrugia, 1999)'
_computing_structure_refinement 'SHELXL97 (Sheldrick, 2008)'
_computing_structure_solution 'SHELXS97 (Sheldrick, 2008)'
_diffrn_ambient_temperature 297(2)
_diffrn_measured_fraction_theta_full 0.999
_diffrn_measured_fraction_theta_max 0.885
_diffrn_measurement_device_type 'Bruker SMART CCD area-detector'
_diffrn_measurement_method '\w scans'
_diffrn_radiation_monochromator graphite
_diffrn_radiation_type MoK\a
_diffrn_radiation_wavelength 0.71073
_diffrn_reflns_av_R_equivalents 0.0358
_diffrn_reflns_av_sigmaI/netI 0.0404
_diffrn_reflns_limit_h_max 13
_diffrn_reflns_limit_h_min -13
_diffrn_reflns_limit_k_max 12
_diffrn_reflns_limit_k_min -12
_diffrn_reflns_limit_l_max 30
_diffrn_reflns_limit_l_min -30
_diffrn_reflns_number 8705
_diffrn_reflns_theta_full 26.00
_diffrn_reflns_theta_max 29.26
_diffrn_reflns_theta_min 3.21
_exptl_absorpt_coefficient_mu 0.095
_exptl_absorpt_correction_T_max 1.00000
_exptl_absorpt_correction_T_min 0.76124
_exptl_absorpt_correction_type multi-scan
_exptl_absorpt_process_details '(SADABS; Bruker, 2001)'
_exptl_crystal_colour colourless
_exptl_crystal_density_diffrn 1.304
_exptl_crystal_density_method 'not measured'
_exptl_crystal_description parallelepiped
_exptl_crystal_F_000 800
_exptl_crystal_size_max 0.76
_exptl_crystal_size_mid 0.60
_exptl_crystal_size_min 0.28
_refine_diff_density_max 0.230
_refine_diff_density_min -0.214
_refine_ls_extinction_method none
_refine_ls_goodness_of_fit_ref 1.098
_refine_ls_hydrogen_treatment constr
_refine_ls_matrix_type full
_refine_ls_number_parameters 127
_refine_ls_number_reflns 2339
_refine_ls_number_restraints 0
_refine_ls_restrained_S_all 1.098
_refine_ls_R_factor_all 0.1386
_refine_ls_R_factor_gt 0.0873
_refine_ls_shift/su_max 0.001
_refine_ls_shift/su_mean 0.000
_refine_ls_structure_factor_coef Fsqd
_refine_ls_weighting_details 'calc w=1/[\s^2^(Fo^2^)+(0.0740P)^2^+2.2948P] where P=(Fo^2^+2Fc^2^)/3'
_refine_ls_weighting_scheme calc
_refine_ls_wR_factor_gt 0.2122
_refine_ls_wR_factor_ref 0.2314
_reflns_number_gt 1302
_reflns_number_total 2339
_reflns_threshold_expression >2sigma(I)
_cod_data_source_file ff2083.cif
_cod_data_source_block I
_cod_original_cell_volume 1938.0(3)
_cod_database_code 2236184
_cod_database_fobs_code 2236184

loop_
_symmetry_equiv_pos_as_xyz
'x, y, z'
'-x+1/2, -y, z+1/2'
'-x, y+1/2, -z+1/2'
'x+1/2, -y+1/2, -z'
'-x, -y, -z'
'x-1/2, y, -z-1/2'
'x, -y-1/2, z-1/2'
'-x-1/2, y-1/2, z'

loop_
_atom_site_type_symbol
_atom_site_label
_atom_site_fract_x
_atom_site_fract_y
_atom_site_fract_z
_atom_site_U_iso_or_equiv
_atom_site_adp_type
_atom_site_calc_flag
_atom_site_refinement_flags
_atom_site_occupancy
_atom_site_symmetry_multiplicity
O O1 0.4675(3) -0.1591(3) 0.54019(14) 0.0748(9) Uani d . 1 1
O O2 0.4074(2) 0.0430(2) 0.64503(12) 0.0495(7) Uani d . 1 1
O O3 0.4063(3) -0.1886(3) 0.68244(16) 0.0790(10) Uani d . 1 1
C C1 0.6245(3) -0.0223(3) 0.60176(15) 0.0398(8) Uani d . 1 1
C C2 0.5807(4) -0.1175(4) 0.55084(17) 0.0525(9) Uani d . 1 1
C C3 0.7066(5) -0.1530(5) 0.5139(2) 0.0708(12) Uani d . 1 1
H H3A 0.7156 -0.2598 0.5086 0.085 Uiso calc R 1 1
H H3B 0.7013 -0.1067 0.4740 0.085 Uiso calc R 1 1
C C4 0.8266(4) -0.0918(5) 0.5494(2) 0.0703(13) Uani d . 1 1
H H4A 0.8833 -0.1720 0.5645 0.084 Uiso calc R 1 1
H H4B 0.8812 -0.0269 0.5239 0.084 Uiso calc R 1 1
C C5 0.7649(3) -0.0065(4) 0.60117(17) 0.0495(9) Uani d . 1 1
C C6 0.8271(4) 0.0804(5) 0.6447(2) 0.0670(12) Uani d . 1 1
H H6A 0.9208 0.0928 0.6442 0.080 Uiso calc R 1 1
C C7 0.7502(5) 0.1487(5) 0.6887(2) 0.0715(12) Uani d . 1 1
H H7A 0.7929 0.2063 0.7183 0.086 Uiso calc R 1 1
C C8 0.6107(4) 0.1338(4) 0.68999(18) 0.0566(10) Uani d . 1 1
H H8A 0.5596 0.1815 0.7198 0.068 Uiso calc R 1 1
C C9 0.5494(3) 0.0480(3) 0.64677(16) 0.0398(8) Uani d . 1 1
C C10 0.3463(4) -0.0857(4) 0.66149(19) 0.0551(10) Uani d . 1 1
C C11 0.1978(4) -0.0793(5) 0.6504(3) 0.0788(14) Uani d . 1 1
H H11A 0.1572 -0.1721 0.6623 0.118 Uiso calc R 1 1
H H11B 0.1813 -0.0620 0.6078 0.118 Uiso calc R 1 1
H H11C 0.1590 0.0002 0.6739 0.118 Uiso calc R 1 1

loop_
_atom_site_aniso_label
_atom_site_aniso_U_11
_atom_site_aniso_U_22
_atom_site_aniso_U_33
_atom_site_aniso_U_12
_atom_site_aniso_U_13
_atom_site_aniso_U_23
O1 0.0656(19) 0.0770(19) 0.082(2) -0.0191(16) -0.0143(16) -0.0153(16)
O2 0.0343(13) 0.0359(12) 0.0784(18) 0.0037(10) 0.0070(12) 0.0055(12)
O3 0.0662(19) 0.0619(18) 0.109(3) 0.0096(15) 0.0190(18) 0.0358(17)
C1 0.0376(17) 0.0323(15) 0.0494(19) 0.0003(13) -0.0006(15) 0.0039(14)
C2 0.059(2) 0.0463(19) 0.052(2) 0.0001(18) -0.0060(19) 0.0029(17)
C3 0.083(3) 0.065(3) 0.065(3) 0.019(2) 0.014(2) -0.004(2)
C4 0.055(2) 0.066(3) 0.090(3) 0.011(2) 0.024(2) 0.000(2)
C5 0.0359(18) 0.0455(18) 0.067(2) 0.0046(15) 0.0031(17) 0.0047(17)
C6 0.039(2) 0.064(2) 0.098(3) -0.0033(19) -0.014(2) -0.001(2)
C7 0.065(3) 0.065(3) 0.084(3) -0.005(2) -0.025(2) -0.021(2)
C8 0.057(2) 0.055(2) 0.058(2) 0.0073(19) -0.0038(19) -0.0119(19)
C9 0.0329(17) 0.0351(15) 0.051(2) 0.0057(13) -0.0009(14) 0.0054(15)
C10 0.047(2) 0.048(2) 0.071(3) 0.0038(17) 0.0154(19) 0.0047(19)
C11 0.048(2) 0.065(3) 0.123(4) -0.005(2) 0.012(3) 0.003(3)

loop_
_atom_type_symbol
_atom_type_description
_atom_type_scat_dispersion_real
_atom_type_scat_dispersion_imag
_atom_type_scat_source
C C 0.0033 0.0016 'International Tables Vol C Tables 4.2.6.8 and 6.1.1.4'
H H 0.0000 0.0000 'International Tables Vol C Tables 4.2.6.8 and 6.1.1.4'
O O 0.0106 0.0060 'International Tables Vol C Tables 4.2.6.8 and 6.1.1.4'

loop_
_geom_angle_atom_site_label_1
_geom_angle_atom_site_label_2
_geom_angle_atom_site_label_3
_geom_angle
C10 O2 C9 117.7(3)
C5 C1 C9 119.4(3)
C5 C1 C2 110.1(3)
C9 C1 C2 130.5(3)
O1 C2 C1 127.0(4)
O1 C2 C3 126.3(4)
C1 C2 C3 106.7(3)
C4 C3 C2 106.7(3)
C4 C3 H3A 110.4
C2 C3 H3A 110.4
C4 C3 H3B 110.4
C2 C3 H3B 110.4
H3A C3 H3B 108.6
C5 C4 C3 104.9(3)
C5 C4 H4A 110.8
C3 C4 H4A 110.8
C5 C4 H4B 110.8
C3 C4 H4B 110.8
H4A C4 H4B 108.8
C6 C5 C1 119.6(4)
C6 C5 C4 129.4(4)
C1 C5 C4 111.0(3)
C5 C6 C7 119.7(4)
C5 C6 H6A 120.2
C7 C6 H6A 120.2
C6 C7 C8 121.4(4)
C6 C7 H7A 119.3
C8 C7 H7A 119.3
C9 C8 C7 118.8(4)
C9 C8 H8A 120.6
C7 C8 H8A 120.6
C8 C9 C1 121.1(3)
C8 C9 O2 118.7(3)
C1 C9 O2 120.0(3)
O3 C10 O2 123.1(3)
O3 C10 C11 125.7(4)
O2 C10 C11 111.2(3)
C10 C11 H11A 109.5
C10 C11 H11B 109.5
H11A C11 H11B 109.5
C10 C11 H11C 109.5
H11A C11 H11C 109.5
H11B C11 H11C 109.5

loop_
_geom_bond_atom_site_label_1
_geom_bond_atom_site_label_2
_geom_bond_distance
O1 C2 1.200(4)
O2 C10 1.351(4)
O2 C9 1.399(4)
O3 C10 1.189(4)
C1 C5 1.391(5)
C1 C9 1.385(4)
C1 C2 1.470(5)
C2 C3 1.514(6)
C3 C4 1.518(6)
C3 H3A 0.9700
C3 H3B 0.9700
C4 C5 1.497(5)
C4 H4A 0.9700
C4 H4B 0.9700
C5 C6 1.376(6)
C6 C7 1.371(6)
C6 H6A 0.9300
C7 C8 1.381(6)
C7 H7A 0.9300
C8 C9 1.362(5)
C8 H8A 0.9300
C10 C11 1.484(5)
C11 H11A 0.9600
C11 H11B 0.9600
C11 H11C 0.9600

loop_
_geom_hbond_atom_site_label_D
_geom_hbond_atom_site_label_H
_geom_hbond_atom_site_label_A
_geom_hbond_site_symmetry_A
_geom_hbond_distance_DH
_geom_hbond_distance_HA
_geom_hbond_distance_DA
_geom_hbond_angle_DHA
C8 H8A O3 3_656 0.93 2.46 3.223(5) 139

loop_
_geom_torsion_atom_site_label_1
_geom_torsion_atom_site_label_2
_geom_torsion_atom_site_label_3
_geom_torsion_atom_site_label_4
_geom_torsion
C5 C1 C2 O1 176.0(4)
C9 C1 C2 O1 -3.9(6)
C5 C1 C2 C3 -4.2(4)
C9 C1 C2 C3 175.9(3)
O1 C2 C3 C4 -173.2(4)
C1 C2 C3 C4 7.0(4)
C2 C3 C4 C5 -7.0(4)
C9 C1 C5 C6 -1.0(5)
C2 C1 C5 C6 179.1(3)
C9 C1 C5 C4 179.6(3)
C2 C1 C5 C4 -0.4(4)
C3 C4 C5 C6 -174.7(4)
C3 C4 C5 C1 4.7(5)
C1 C5 C6 C7 1.0(6)
C4 C5 C6 C7 -179.7(4)
C5 C6 C7 C8 -0.8(7)
C6 C7 C8 C9 0.6(7)
C7 C8 C9 C1 -0.6(6)
C7 C8 C9 O2 -174.7(3)
C5 C1 C9 C8 0.8(5)
C2 C1 C9 C8 -179.3(3)
C5 C1 C9 O2 174.8(3)
C2 C1 C9 O2 -5.2(5)
C10 O2 C9 C8 -110.5(4)
C10 O2 C9 C1 75.4(4)
C9 O2 C10 O3 7.1(6)
C9 O2 C10 C11 -173.3(3)

loop_
_cod_related_entry_id
_cod_related_entry_database
_cod_related_entry_code
1 ChemSpider 30658051
